data_7206992
loop_
_publ_author_name
'Li, Yan'
'Yang, Weiping'
'Guo, Rong'
'Chen, Yuanyin'
'Gong, Shuling'

_publ_section_title
;
 Invariant water inclusion property of 1,3-alternate
 p-tert-butylthiacalix[4]arene tetra-methyleneoxycarboxylic acid
;
_journal_issue 4
_journal_name_full CrystEngComm
_journal_page_first 1455
_journal_paper_doi 10.1039/c1ce05800b
_journal_volume 14
_journal_year 2012
_chemical_formula_moiety 'C48 H56 O12 S4, 4 (C2H5OH), 2 (H2O)'
_chemical_formula_sum 'C56 H84 O18 S4'
_chemical_formula_weight 1173.47
_chemical_name_systematic
;
?
;
_space_group_IT_number 2
_symmetry_cell_setting triclinic
_symmetry_space_group_name_Hall '-P 1'
_symmetry_space_group_name_H-M 'P -1'
_atom_sites_solution_hydrogens geom
_atom_sites_solution_primary direct
_atom_sites_solution_secondary difmap
_audit_creation_method SHELXL-97
_cell_angle_alpha 88.538(2)
_cell_angle_beta 77.585(2)
_cell_angle_gamma 87.949(2)
_cell_formula_units_Z 2
_cell_length_a 10.5110(13)
_cell_length_b 16.749(2)
_cell_length_c 18.137(2)
_cell_measurement_reflns_used 4243
_cell_measurement_temperature 150(2)
_cell_measurement_theta_max 0.00
_cell_measurement_theta_min 0.00
_cell_volume 3115.8(6)
_computing_cell_refinement 'Bruker SMART'
_computing_data_collection 'Bruker SMART'
_computing_data_reduction 'Bruker SAINT'
_computing_molecular_graphics 'Bruker SHELXTL'
_computing_publication_material 'Bruker SHELXTL'
_computing_structure_refinement 'SHELXL-97 (Sheldrick, 1997)'
_computing_structure_solution 'SHELXS-97 (Sheldrick, 1990)'
_diffrn_ambient_temperature 150(2)
_diffrn_measured_fraction_theta_full 0.989
_diffrn_measured_fraction_theta_max 0.989
_diffrn_measurement_device_type 'CCD area detector'
_diffrn_measurement_method 'phi and omega scans'
_diffrn_radiation_monochromator graphite
_diffrn_radiation_source 'fine-focus sealed tube'
_diffrn_radiation_type MoK\a
_diffrn_radiation_wavelength 0.71073
_diffrn_reflns_av_R_equivalents 0.1217
_diffrn_reflns_av_sigmaI/netI 0.1356
_diffrn_reflns_limit_h_max 11
_diffrn_reflns_limit_h_min -12
_diffrn_reflns_limit_k_max 19
_diffrn_reflns_limit_k_min -19
_diffrn_reflns_limit_l_max 19
_diffrn_reflns_limit_l_min -21
_diffrn_reflns_number 17971
_diffrn_reflns_theta_full 25.00
_diffrn_reflns_theta_max 25.00
_diffrn_reflns_theta_min 1.15
_exptl_absorpt_coefficient_mu 0.219
_exptl_absorpt_correction_T_max 0.9784
_exptl_absorpt_correction_T_min 0.9575
_exptl_absorpt_correction_type multi-scan
_exptl_absorpt_process_details SADABS
_exptl_crystal_colour colorless
_exptl_crystal_density_diffrn 1.251
_exptl_crystal_density_method 'not measured'
_exptl_crystal_description plate
_exptl_crystal_F_000 1256
_exptl_crystal_size_max 0.20
_exptl_crystal_size_mid 0.10
_exptl_crystal_size_min 0.10
_refine_diff_density_max 1.194
_refine_diff_density_min -0.740
_refine_diff_density_rms 0.097
_refine_ls_extinction_method none
_refine_ls_goodness_of_fit_ref 1.037
_refine_ls_hydrogen_treatment constr
_refine_ls_matrix_type full
_refine_ls_number_parameters 741
_refine_ls_number_reflns 10863
_refine_ls_number_restraints 8
_refine_ls_restrained_S_all 1.037
_refine_ls_R_factor_all 0.1092
_refine_ls_R_factor_gt 0.0831
_refine_ls_shift/su_max 0.000
_refine_ls_shift/su_mean 0.000
_refine_ls_structure_factor_coef Fsqd
_refine_ls_weighting_details 'calc w=1/[\s^2^(Fo^2^)+(0.1133P)^2^+1.5362P] where P=(Fo^2^+2Fc^2^)/3'
_refine_ls_weighting_scheme calc
_refine_ls_wR_factor_gt 0.2157
_refine_ls_wR_factor_ref 0.2330
_reflns_number_gt 7702
_reflns_number_total 10863
_reflns_threshold_expression >2sigma(I)
_cod_data_source_file c1ce05800b.txt
_cod_data_source_block 1
_cod_depositor_comments
;
The following automatic conversions were performed:

'_symmetry_cell_setting' value 'Triclinic' changed to 'triclinic'
according to /home/saulius/struct/CIF-dictionaries/cif_core.dic
dictionary named 'cif_core.dic' version 2.4.1 from
2010-06-29.

'_exptl_absorpt_correction_type' value 'Multi-scan'
changed to 'multi-scan' according to
/home/saulius/struct/CIF-dictionaries/cif_core.dic dictionary named
'cif_core.dic' version 2.4.1 from 2010-06-29.

Automatic conversion script
Id: cif_fix_values 1715 2011-07-08 13:25:40Z adriana 
;
_cod_original_cell_volume 3115.8(7)
_cod_original_sg_symbol_H-M P-1
_cod_database_code 7206992

loop_
_symmetry_equiv_pos_as_xyz
'x, y, z'
'-x, -y, -z'

loop_
_atom_site_label
_atom_site_type_symbol
_atom_site_fract_x
_atom_site_fract_y
_atom_site_fract_z
_atom_site_U_iso_or_equiv
_atom_site_adp_type
_atom_site_occupancy
_atom_site_symmetry_multiplicity
_atom_site_calc_flag
_atom_site_refinement_flags
_atom_site_disorder_assembly
_atom_site_disorder_group
C1 C 0.4579(4) 0.8254(3) 0.2757(2) 0.0178(9) Uani 1 1 d . . .
C2 C 0.4305(4) 0.7453(3) 0.2892(2) 0.0210(10) Uani 1 1 d . . .
H2 H 0.3973 0.7170 0.2530 0.025 Uiso 1 1 calc R . .
C3 C 0.4500(4) 0.7047(3) 0.3545(2) 0.0242(10) Uani 1 1 d . . .
C4 C 0.5026(4) 0.7476(2) 0.4049(2) 0.0185(9) Uani 1 1 d . . .
H4 H 0.5201 0.7213 0.4488 0.022 Uiso 1 1 calc R . .
C5 C 0.5303(4) 0.8284(2) 0.3926(2) 0.0173(9) Uani 1 1 d . . .
C6 C 0.5037(4) 0.8682(2) 0.3295(2) 0.0175(9) Uani 1 1 d . . .
C7 C 0.4154(5) 0.6172(3) 0.3680(3) 0.0307(11) Uani 1 1 d . . .
C8 C 0.4508(7) 0.5828(3) 0.4391(4) 0.0602(19) Uani 1 1 d . . .
H8A H 0.5437 0.5897 0.4367 0.090 Uiso 1 1 calc R . .
H8B H 0.4322 0.5257 0.4435 0.090 Uiso 1 1 calc R . .
H8C H 0.3993 0.6105 0.4831 0.090 Uiso 1 1 calc R . .
C9 C 0.4881(7) 0.5677(3) 0.3004(4) 0.0625(19) Uani 1 1 d . . .
H9A H 0.5822 0.5742 0.2938 0.094 Uiso 1 1 calc R . .
H9B H 0.4602 0.5862 0.2545 0.094 Uiso 1 1 calc R . .
H9C H 0.4682 0.5111 0.3098 0.094 Uiso 1 1 calc R . .
C10 C 0.2680(6) 0.6104(4) 0.3741(4) 0.064(2) Uani 1 1 d . . .
H10A H 0.2428 0.5554 0.3878 0.095 Uiso 1 1 calc R . .
H10B H 0.2466 0.6251 0.3254 0.095 Uiso 1 1 calc R . .
H10C H 0.2207 0.6466 0.4130 0.095 Uiso 1 1 calc R . .
C11 C 0.4029(4) 0.9931(3) 0.3493(3) 0.0253(10) Uani 1 1 d . . .
H11A H 0.3764 0.9833 0.4045 0.030 Uiso 1 1 calc R . .
H11B H 0.3332 0.9744 0.3255 0.030 Uiso 1 1 calc R . .
C12 C 0.4211(4) 1.0814(3) 0.3333(2) 0.0223(10) Uani 1 1 d . . .
C13 C 0.7293(4) 0.9242(3) 0.4210(2) 0.0175(9) Uani 1 1 d . . .
C14 C 0.8366(4) 0.8788(3) 0.3836(2) 0.0180(9) Uani 1 1 d . . .
C15 C 0.9523(4) 0.9168(3) 0.3534(2) 0.0186(9) Uani 1 1 d . . .
C16 C 0.9622(4) 0.9983(3) 0.3656(2) 0.0205(10) Uani 1 1 d . . .
H16 H 1.0426 1.0233 0.3462 0.025 Uiso 1 1 calc R . .
C17 C 0.8574(4) 1.0437(3) 0.4054(2) 0.0184(9) Uani 1 1 d . . .
C18 C 0.7400(4) 1.0047(3) 0.4310(2) 0.0183(9) Uani 1 1 d . . .
H18 H 0.6654 1.0348 0.4559 0.022 Uiso 1 1 calc R . .
C19 C 0.8654(4) 1.1330(3) 0.4208(2) 0.0226(10) Uani 1 1 d . . .
C20 C 0.8286(5) 1.1448(3) 0.5062(3) 0.0324(12) Uani 1 1 d . . .
H20A H 0.8894 1.1136 0.5304 0.049 Uiso 1 1 calc R . .
H20B H 0.7398 1.1269 0.5258 0.049 Uiso 1 1 calc R . .
H20C H 0.8332 1.2016 0.5170 0.049 Uiso 1 1 calc R . .
C21 C 0.7691(5) 1.1816(3) 0.3834(3) 0.0355(12) Uani 1 1 d . . .
H21A H 0.7705 1.2381 0.3960 0.053 Uiso 1 1 calc R . .
H21B H 0.6810 1.1619 0.4018 0.053 Uiso 1 1 calc R . .
H21C H 0.7941 1.1759 0.3285 0.053 Uiso 1 1 calc R . .
C22 C 1.0020(5) 1.1638(3) 0.3918(3) 0.0365(13) Uani 1 1 d . . .
H22A H 1.0635 1.1336 0.4163 0.055 Uiso 1 1 calc R . .
H22B H 1.0030 1.2206 0.4033 0.055 Uiso 1 1 calc R . .
H22C H 1.0274 1.1569 0.3370 0.055 Uiso 1 1 calc R . .
C23 C 0.8638(5) 0.7526(3) 0.4372(3) 0.0313(11) Uani 1 1 d . . .
H23A H 0.8016 0.7656 0.4849 0.038 Uiso 1 1 calc R . .
H23B H 0.9516 0.7678 0.4423 0.038 Uiso 1 1 calc R . .
C24 C 0.8645(6) 0.6654(3) 0.4246(3) 0.0418(14) Uani 1 1 d . . .
C25 C 1.0528(4) 0.8199(3) 0.2278(2) 0.0174(9) Uani 1 1 d . . .
C26 C 1.0812(4) 0.7396(3) 0.2149(2) 0.0221(10) Uani 1 1 d . . .
H26 H 1.1141 0.7082 0.2514 0.027 Uiso 1 1 calc R . .
C27 C 1.0629(4) 0.7030(3) 0.1497(2) 0.0241(10) Uani 1 1 d . . .
C28 C 1.0096(4) 0.7496(3) 0.0993(2) 0.0214(10) Uani 1 1 d . . .
H28 H 0.9931 0.7256 0.0555 0.026 Uiso 1 1 calc R . .
C29 C 0.9796(4) 0.8299(3) 0.1106(2) 0.0180(9) Uani 1 1 d . . .
C30 C 1.0063(4) 0.8672(2) 0.1742(2) 0.0178(9) Uani 1 1 d . . .
C31 C 1.0996(5) 0.6144(3) 0.1365(3) 0.0345(12) Uani 1 1 d . . .
C32 C 1.0213(9) 0.5642(4) 0.2018(4) 0.076(2) Uani 1 1 d . . .
H32A H 1.0434 0.5791 0.2494 0.114 Uiso 1 1 calc R . .
H32B H 1.0428 0.5074 0.1928 0.114 Uiso 1 1 calc R . .
H32C H 0.9279 0.5742 0.2050 0.114 Uiso 1 1 calc R . .
C33 C 1.2467(7) 0.6017(4) 0.1317(4) 0.064(2) Uani 1 1 d . . .
H33A H 1.2951 0.6294 0.0867 0.096 Uiso 1 1 calc R . .
H33B H 1.2693 0.5445 0.1287 0.096 Uiso 1 1 calc R . .
H33C H 1.2693 0.6233 0.1768 0.096 Uiso 1 1 calc R . .
C34 C 1.0706(7) 0.5854(3) 0.0636(3) 0.0513(16) Uani 1 1 d . . .
H34A H 0.9766 0.5905 0.0659 0.077 Uiso 1 1 calc R . .
H34B H 1.0993 0.5293 0.0566 0.077 Uiso 1 1 calc R . .
H34C H 1.1171 0.6177 0.0211 0.077 Uiso 1 1 calc R . .
C35 C 1.1020(4) 0.9903(3) 0.1535(3) 0.0277(11) Uani 1 1 d . . .
H35A H 1.1280 0.9833 0.0983 0.033 Uiso 1 1 calc R . .
H35B H 1.1731 0.9676 0.1764 0.033 Uiso 1 1 calc R . .
C36 C 1.0837(5) 1.0775(3) 0.1701(3) 0.0268(11) Uani 1 1 d . . .
C37 C 0.7754(4) 0.9337(3) 0.0823(2) 0.0180(9) Uani 1 1 d . . .
C38 C 0.6720(4) 0.8885(3) 0.1210(2) 0.0187(9) Uani 1 1 d . . .
C39 C 0.5534(4) 0.9277(3) 0.1499(2) 0.0199(9) Uani 1 1 d . . .
C40 C 0.5368(4) 1.0093(3) 0.1366(2) 0.0189(9) Uani 1 1 d . . .
H40 H 0.4547 1.0349 0.1558 0.023 Uiso 1 1 calc R . .
C41 C 0.6387(4) 1.0543(3) 0.0953(2) 0.0194(9) Uani 1 1 d . . .
C42 C 0.7586(4) 1.0145(3) 0.0701(2) 0.0196(9) Uani 1 1 d . . .
H42 H 0.8305 1.0440 0.0438 0.024 Uiso 1 1 calc R . .
C43 C 0.6249(4) 1.1440(3) 0.0785(2) 0.0217(10) Uani 1 1 d . . .
C44 C 0.7208(5) 1.1903(3) 0.1138(3) 0.0400(13) Uani 1 1 d . . .
H44A H 0.6938 1.1874 0.1690 0.060 Uiso 1 1 calc R . .
H44B H 0.7206 1.2463 0.0969 0.060 Uiso 1 1 calc R . .
H44C H 0.8087 1.1666 0.0980 0.060 Uiso 1 1 calc R . .
C45 C 0.4862(5) 1.1768(3) 0.1090(3) 0.0331(12) Uani 1 1 d . . .
H45A H 0.4251 1.1492 0.0853 0.050 Uiso 1 1 calc R . .
H45B H 0.4817 1.2342 0.0975 0.050 Uiso 1 1 calc R . .
H45C H 0.4629 1.1680 0.1638 0.050 Uiso 1 1 calc R . .
C46 C 0.6565(5) 1.1564(3) -0.0070(3) 0.0330(12) Uani 1 1 d . . .
H46A H 0.7486 1.1425 -0.0270 0.050 Uiso 1 1 calc R . .
H46B H 0.6392 1.2126 -0.0193 0.050 Uiso 1 1 calc R . .
H46C H 0.6020 1.1223 -0.0297 0.050 Uiso 1 1 calc R . .
C47 C 0.6580(5) 0.7647(3) 0.0688(3) 0.0326(12) Uani 1 1 d . . .
H47A H 0.7211 0.7789 0.0218 0.039 Uiso 1 1 calc R . .
H47B H 0.5696 0.7809 0.0621 0.039 Uiso 1 1 calc R . .
C48 C 0.6649(5) 0.6774(3) 0.0824(3) 0.0394(13) Uani 1 1 d . . .
C49 C 0.0515(9) 0.3210(5) 0.1155(5) 0.097(3) Uani 1 1 d D . .
H49A H 0.0565 0.3621 0.0769 0.145 Uiso 0.51 1 d PR A 1
H49B H 0.0485 0.2691 0.0939 0.145 Uiso 0.51 1 d PR A 1
H49C H -0.0255 0.3301 0.1539 0.145 Uiso 0.51 1 d PR A 1
H49D H -0.0295 0.3491 0.1149 0.145 Uiso 0.49 1 d PR A 2
H49E H 0.1215 0.3521 0.0889 0.145 Uiso 0.49 1 d PR A 2
H49F H 0.0535 0.2701 0.0919 0.145 Uiso 0.49 1 d PR A 2
C51 C 0.6733(8) 0.4344(4) 0.1446(5) 0.080(2) Uani 1 1 d . . .
H51A H 0.7526 0.4237 0.1060 0.120 Uiso 1 1 calc R . .
H51B H 0.6595 0.3897 0.1810 0.120 Uiso 1 1 calc R . .
H51C H 0.6828 0.4836 0.1708 0.120 Uiso 1 1 calc R . .
C52 C 0.5607(9) 0.4438(5) 0.1084(5) 0.089(3) Uani 1 1 d . . .
H52A H 0.5306 0.3905 0.0985 0.107 Uiso 1 1 calc R . .
H52B H 0.4881 0.4723 0.1425 0.107 Uiso 1 1 calc R . .
C53 C 0.4495(8) 0.3232(5) 0.3784(4) 0.075(2) Uani 1 1 d . . .
H53A H 0.3932 0.3624 0.4101 0.112 Uiso 1 1 calc R B 1
H53B H 0.5401 0.3399 0.3689 0.112 Uiso 1 1 calc R B 1
H53C H 0.4426 0.2709 0.4042 0.112 Uiso 1 1 calc R B 1
C50 C 0.1718(12) 0.3251(7) 0.1497(7) 0.055(3) Uani 0.51 1 d PD C 1
H50A H 0.2506 0.3168 0.1092 0.066 Uiso 0.51 1 calc PR C 1
H50B H 0.1749 0.3794 0.1695 0.066 Uiso 0.51 1 calc PR C 1
C54 C 0.4100(10) 0.3177(5) 0.3085(5) 0.097(3) Uani 1 1 d . D 1
H54A H 0.4800 0.2922 0.2702 0.116 Uiso 1 1 calc R D 1
H54B H 0.3889 0.3715 0.2896 0.116 Uiso 1 1 calc R D 1
C50' C 0.0660(13) 0.3095(9) 0.1967(7) 0.079(5) Uani 0.49 1 d PD C 2
H50C H 0.0614 0.3627 0.2199 0.095 Uiso 0.49 1 calc PR C 2
H50D H -0.0090 0.2793 0.2248 0.095 Uiso 0.49 1 calc PR C 2
O1 O 0.5217(3) 0.95005(17) 0.32016(16) 0.0200(7) Uani 1 1 d . . .
O2 O 0.5221(3) 1.11147(19) 0.3024(2) 0.0329(8) Uani 1 1 d . . .
O3 O 0.3114(3) 1.1205(2) 0.3582(2) 0.0419(10) Uani 1 1 d . . .
H3 H 0.3220 1.1696 0.3494 0.063 Uiso 1 1 calc R . .
O4 O 0.6867(3) 0.80679(17) 0.13056(16) 0.0208(7) Uani 1 1 d . . .
O5 O 0.6948(5) 0.6467(2) 0.1402(2) 0.0543(12) Uani 1 1 d . . .
O6 O 0.6373(6) 0.6372(3) 0.0302(2) 0.0805(17) Uani 1 1 d . . .
H6 H 0.6427 0.5883 0.0408 0.121 Uiso 1 1 calc R . .
O7 O 0.9854(3) 0.94808(16) 0.18253(16) 0.0189(7) Uani 1 1 d . . .
O8 O 1.1789(3) 1.1188(2) 0.1535(2) 0.0467(10) Uani 1 1 d . . .
O9 O 0.9693(3) 1.10876(19) 0.19957(19) 0.0334(8) Uani 1 1 d . . .
H9 H 0.9136 1.0730 0.2063 0.050 Uiso 1 1 calc R . .
O10 O 0.8279(3) 0.79738(17) 0.37648(16) 0.0218(7) Uani 1 1 d . . .
O11 O 0.8278(5) 0.6373(2) 0.3691(2) 0.0629(13) Uani 1 1 d . . .
H11 H 0.8059 0.6750 0.3424 0.094 Uiso 1 1 calc R . .
O12 O 0.9007(6) 0.6213(3) 0.4738(3) 0.0813(17) Uani 1 1 d . . .
O13 O 0.7579(3) 1.03492(19) 0.24696(17) 0.0273(7) Uani 1 1 d . . .
H13A H 0.7891 0.9892 0.2437 0.041 Uiso 1 1 d R . .
H13B H 0.6844 1.0332 0.2737 0.041 Uiso 1 1 d R . .
O14 O 0.7582(3) 0.7165(2) 0.25555(19) 0.0359(8) Uani 1 1 d . . .
H14A H 0.7461 0.6889 0.2212 0.054 Uiso 1 1 d R . .
H14B H 0.7469 0.7634 0.2437 0.054 Uiso 1 1 d R . .
O15 O 0.1755(5) 0.2715(3) 0.2057(3) 0.0747(15) Uani 1 1 d D . .
H15 H 0.1747 0.2251 0.1892 0.112 Uiso 1 1 calc R C 1
O17 O 0.5958(6) 0.4871(3) 0.0401(3) 0.0877(17) Uani 1 1 d . . .
H17 H 0.5312 0.4923 0.0199 0.132 Uiso 1 1 calc R . .
O18 O 0.2942(5) 0.2688(3) 0.3246(3) 0.0782(15) Uani 1 1 d . . .
H18A H 0.2667 0.2637 0.2849 0.117 Uiso 1 1 calc R D 1
S1 S 0.41428(10) 0.87328(7) 0.19516(6) 0.0218(3) Uani 1 1 d . . .
S2 S 0.92692(10) 0.88621(7) 0.03764(6) 0.0210(3) Uani 1 1 d . . .
S3 S 1.09451(10) 0.86185(7) 0.30844(6) 0.0223(3) Uani 1 1 d . . .
S4 S 0.58118(10) 0.87833(7) 0.46616(6) 0.0200(3) Uani 1 1 d . . .
C55 C 0.843(3) 0.4209(17) 0.3573(15) 0.130(8) Uani 0.52 1 d PD E 1
H55A H 0.7757 0.4052 0.4008 0.195 Uiso 0.52 1 calc PR E 1
H55B H 0.8644 0.3762 0.3223 0.195 Uiso 0.52 1 calc PR E 1
H55C H 0.8118 0.4671 0.3314 0.195 Uiso 0.52 1 calc PR E 1
C56 C 0.966(2) 0.4428(15) 0.3842(10) 0.105(6) Uani 0.52 1 d PD E 1
H56A H 1.0229 0.3944 0.3826 0.126 Uiso 0.52 1 calc PR E 1
H56B H 1.0132 0.4824 0.3481 0.126 Uiso 0.52 1 calc PR E 1
O16 O 0.9444(14) 0.4733(9) 0.4551(8) 0.125(4) Uani 0.52 1 d PD E 1
H16A H 1.0141 0.4705 0.4708 0.187 Uiso 0.52 1 calc PR E 1
C55' C 0.810(2) 0.443(2) 0.343(2) 0.130(8) Uani 0.48 1 d PD F 2
H55D H 0.8562 0.4734 0.2996 0.195 Uiso 0.48 1 calc PR F 2
H55E H 0.7394 0.4759 0.3726 0.195 Uiso 0.48 1 calc PR F 2
H55F H 0.7731 0.3955 0.3255 0.195 Uiso 0.48 1 calc PR F 2
C56' C 0.9046(17) 0.4158(18) 0.3926(11) 0.105(6) Uani 0.48 1 d PD F 2
H56C H 0.8927 0.4523 0.4358 0.126 Uiso 0.48 1 calc PR F 2
H56D H 0.8813 0.3617 0.4133 0.126 Uiso 0.48 1 calc PR F 2
O16' O 1.0332(14) 0.4138(10) 0.3574(9) 0.125(4) Uani 0.48 1 d PD F 2
H16' H 1.0463 0.3791 0.3237 0.187 Uiso 0.48 1 calc PR F 2

loop_
_atom_site_aniso_label
_atom_site_aniso_U_11
_atom_site_aniso_U_22
_atom_site_aniso_U_33
_atom_site_aniso_U_23
_atom_site_aniso_U_13
_atom_site_aniso_U_12
C1 0.012(2) 0.023(2) 0.019(2) 0.0044(17) -0.0036(17) -0.0078(17)
C2 0.017(2) 0.025(2) 0.023(2) -0.0008(18) -0.0069(18) -0.0070(18)
C3 0.022(2) 0.026(3) 0.025(2) 0.0046(19) -0.0042(19) -0.0073(19)
C4 0.015(2) 0.019(2) 0.022(2) 0.0020(17) -0.0033(18) -0.0026(17)
C5 0.010(2) 0.019(2) 0.021(2) -0.0016(17) 0.0004(17) -0.0024(16)
C6 0.010(2) 0.019(2) 0.023(2) 0.0022(17) -0.0017(17) -0.0047(16)
C7 0.039(3) 0.020(2) 0.036(3) 0.000(2) -0.012(2) -0.011(2)
C8 0.101(6) 0.024(3) 0.066(4) 0.020(3) -0.040(4) -0.026(3)
C9 0.097(6) 0.027(3) 0.061(4) -0.006(3) -0.011(4) -0.004(3)
C10 0.058(4) 0.046(4) 0.093(5) 0.025(4) -0.029(4) -0.036(3)
C11 0.018(2) 0.023(2) 0.030(3) -0.0007(19) 0.005(2) -0.0030(19)
C12 0.017(2) 0.028(3) 0.021(2) 0.0040(19) -0.0033(19) 0.0004(19)
C13 0.011(2) 0.025(2) 0.017(2) -0.0008(17) -0.0046(17) -0.0072(17)
C14 0.018(2) 0.020(2) 0.017(2) -0.0003(17) -0.0080(18) -0.0028(18)
C15 0.013(2) 0.030(3) 0.014(2) -0.0018(18) -0.0059(17) 0.0010(18)
C16 0.013(2) 0.028(3) 0.021(2) -0.0006(18) -0.0044(18) -0.0057(18)
C17 0.016(2) 0.022(2) 0.018(2) -0.0012(17) -0.0041(17) -0.0063(18)
C18 0.013(2) 0.023(2) 0.020(2) -0.0062(18) -0.0040(17) -0.0030(17)
C19 0.023(2) 0.021(2) 0.024(2) -0.0058(18) -0.0028(19) -0.0080(19)
C20 0.033(3) 0.036(3) 0.030(3) -0.012(2) -0.009(2) -0.009(2)
C21 0.040(3) 0.025(3) 0.044(3) 0.002(2) -0.015(3) -0.004(2)
C22 0.028(3) 0.028(3) 0.051(3) -0.008(2) 0.000(2) -0.012(2)
C23 0.035(3) 0.029(3) 0.033(3) 0.003(2) -0.014(2) -0.001(2)
C24 0.057(4) 0.034(3) 0.038(3) 0.003(2) -0.020(3) 0.006(3)
C25 0.010(2) 0.025(2) 0.016(2) -0.0012(17) -0.0006(17) 0.0004(17)
C26 0.019(2) 0.021(2) 0.026(2) 0.0012(19) -0.0071(19) 0.0034(18)
C27 0.019(2) 0.023(2) 0.027(2) -0.0011(19) 0.0005(19) 0.0023(19)
C28 0.018(2) 0.024(2) 0.023(2) -0.0044(19) -0.0044(19) -0.0029(18)
C29 0.012(2) 0.021(2) 0.019(2) 0.0026(17) 0.0007(17) -0.0021(17)
C30 0.008(2) 0.019(2) 0.024(2) -0.0031(18) -0.0001(17) -0.0006(16)
C31 0.050(3) 0.021(3) 0.033(3) -0.003(2) -0.011(2) 0.008(2)
C32 0.120(7) 0.030(3) 0.065(5) 0.002(3) 0.004(4) 0.002(4)
C33 0.066(5) 0.048(4) 0.082(5) -0.026(4) -0.025(4) 0.031(3)
C34 0.069(4) 0.033(3) 0.057(4) -0.017(3) -0.025(3) 0.014(3)
C35 0.016(2) 0.026(3) 0.038(3) 0.002(2) 0.001(2) -0.0067(19)
C36 0.021(3) 0.026(3) 0.032(3) 0.004(2) -0.004(2) -0.008(2)
C37 0.012(2) 0.026(2) 0.017(2) 0.0018(17) -0.0041(17) 0.0007(17)
C38 0.021(2) 0.019(2) 0.018(2) 0.0037(17) -0.0067(18) -0.0025(18)
C39 0.017(2) 0.029(3) 0.015(2) 0.0034(18) -0.0054(18) -0.0076(18)
C40 0.015(2) 0.024(2) 0.018(2) 0.0027(17) -0.0041(17) -0.0011(18)
C41 0.019(2) 0.025(2) 0.015(2) 0.0038(18) -0.0076(18) -0.0049(18)
C42 0.015(2) 0.030(3) 0.013(2) 0.0043(18) -0.0009(17) -0.0056(18)
C43 0.016(2) 0.023(2) 0.027(2) 0.0020(19) -0.0060(19) -0.0030(18)
C44 0.040(3) 0.030(3) 0.055(3) 0.004(2) -0.022(3) 0.000(2)
C45 0.029(3) 0.028(3) 0.038(3) 0.007(2) 0.002(2) 0.005(2)
C46 0.032(3) 0.031(3) 0.034(3) 0.011(2) -0.003(2) 0.003(2)
C47 0.038(3) 0.035(3) 0.032(3) -0.002(2) -0.020(2) -0.008(2)
C48 0.040(3) 0.041(3) 0.042(3) -0.008(3) -0.016(3) -0.011(2)
C49 0.130(8) 0.070(6) 0.105(7) -0.003(5) -0.061(6) 0.024(5)
C51 0.095(6) 0.042(4) 0.093(6) -0.012(4) 0.002(5) 0.003(4)
C52 0.094(7) 0.071(6) 0.100(7) 0.021(5) -0.017(5) -0.022(5)
C53 0.084(6) 0.074(5) 0.081(5) -0.001(4) -0.047(4) -0.009(4)
C50 0.085(10) 0.031(6) 0.054(8) 0.007(6) -0.024(7) -0.001(6)
C54 0.152(9) 0.068(5) 0.081(6) 0.016(4) -0.040(6) -0.058(6)
C50' 0.089(13) 0.068(11) 0.069(10) -0.034(8) 0.010(10) 0.002(9)
O1 0.0137(15) 0.0171(15) 0.0281(17) 0.0020(12) -0.0016(13) -0.0043(12)
O2 0.0227(18) 0.0229(18) 0.051(2) 0.0007(15) -0.0020(16) -0.0054(14)
O3 0.0209(19) 0.0235(18) 0.074(3) 0.0040(18) 0.0056(18) 0.0018(14)
O4 0.0195(16) 0.0196(16) 0.0255(16) 0.0030(13) -0.0100(13) -0.0028(12)
O5 0.099(4) 0.025(2) 0.048(2) 0.0026(18) -0.034(2) -0.010(2)
O6 0.159(5) 0.038(3) 0.061(3) -0.007(2) -0.053(3) -0.034(3)
O7 0.0151(15) 0.0150(15) 0.0252(16) -0.0008(12) -0.0012(12) -0.0010(12)
O8 0.027(2) 0.028(2) 0.082(3) -0.0071(19) -0.0024(19) -0.0114(16)
O9 0.0215(18) 0.0252(18) 0.051(2) -0.0033(16) -0.0015(16) -0.0051(14)
O10 0.0220(17) 0.0225(17) 0.0235(16) -0.0019(13) -0.0103(13) -0.0020(13)
O11 0.117(4) 0.025(2) 0.055(3) 0.0039(19) -0.039(3) 0.002(2)
O12 0.137(5) 0.052(3) 0.065(3) 0.013(2) -0.052(3) 0.027(3)
O13 0.0189(17) 0.0326(18) 0.0289(17) -0.0023(14) -0.0013(13) -0.0012(14)
O14 0.038(2) 0.0274(18) 0.043(2) -0.0042(16) -0.0108(17) -0.0021(16)
O15 0.095(4) 0.043(3) 0.100(4) -0.007(3) -0.050(3) -0.007(3)
O17 0.110(5) 0.070(4) 0.091(4) -0.017(3) -0.036(3) -0.018(3)
O18 0.066(3) 0.037(3) 0.134(5) 0.008(3) -0.026(3) -0.013(2)
S1 0.0138(6) 0.0309(6) 0.0220(6) 0.0093(5) -0.0062(4) -0.0087(4)
S2 0.0160(6) 0.0277(6) 0.0181(6) 0.0037(4) -0.0013(4) 0.0007(4)
S3 0.0136(5) 0.0316(6) 0.0227(6) -0.0064(5) -0.0055(4) 0.0025(4)
S4 0.0161(6) 0.0251(6) 0.0184(6) -0.0034(4) -0.0009(4) -0.0080(4)
C55 0.151(17) 0.092(18) 0.166(16) 0.068(13) -0.079(13) -0.053(14)
C56 0.101(18) 0.101(18) 0.101(10) 0.000(9) 0.000(12) 0.000(12)
O16 0.121(9) 0.121(8) 0.121(8) 0.000(6) 0.000(6) 0.000(7)
C55' 0.151(17) 0.092(18) 0.166(16) 0.068(13) -0.079(13) -0.053(14)
C56' 0.101(18) 0.101(18) 0.101(10) 0.000(9) 0.000(12) 0.000(12)
O16' 0.121(9) 0.121(8) 0.121(8) 0.000(6) 0.000(6) 0.000(7)

loop_
_atom_type_symbol
_atom_type_description
_atom_type_scat_dispersion_real
_atom_type_scat_dispersion_imag
_atom_type_scat_source
C C 0.0033 0.0016 'International Tables Vol C Tables 4.2.6.8 and 6.1.1.4'
H H 0.0000 0.0000 'International Tables Vol C Tables 4.2.6.8 and 6.1.1.4'
O O 0.0106 0.0060 'International Tables Vol C Tables 4.2.6.8 and 6.1.1.4'
S S 0.1246 0.1234 'International Tables Vol C Tables 4.2.6.8 and 6.1.1.4'

loop_
_geom_angle_atom_site_label_1
_geom_angle_atom_site_label_2
_geom_angle_atom_site_label_3
_geom_angle
C2 C1 C6 119.5(4)
C2 C1 S1 118.2(3)
C6 C1 S1 121.9(3)
C1 C2 C3 122.2(4)
C1 C2 H2 118.9
C3 C2 H2 118.9
C4 C3 C2 117.1(4)
C4 C3 C7 122.5(4)
C2 C3 C7 120.4(4)
C3 C4 C5 121.7(4)
C3 C4 H4 119.2
C5 C4 H4 119.2
C6 C5 C4 120.1(4)
C6 C5 S4 122.6(3)
C4 C5 S4 116.9(3)
C5 C6 O1 120.1(4)
C5 C6 C1 119.3(4)
O1 C6 C1 120.6(4)
C8 C7 C3 112.5(4)
C8 C7 C10 109.2(5)
C3 C7 C10 108.5(4)
C8 C7 C9 108.5(5)
C3 C7 C9 109.5(4)
C10 C7 C9 108.6(5)
C7 C8 H8A 109.5
C7 C8 H8B 109.5
H8A C8 H8B 109.5
C7 C8 H8C 109.5
H8A C8 H8C 109.5
H8B C8 H8C 109.5
C7 C9 H9A 109.5
C7 C9 H9B 109.5
H9A C9 H9B 109.5
C7 C9 H9C 109.5
H9A C9 H9C 109.5
H9B C9 H9C 109.5
C7 C10 H10A 109.5
C7 C10 H10B 109.5
H10A C10 H10B 109.5
C7 C10 H10C 109.5
H10A C10 H10C 109.5
H10B C10 H10C 109.5
O1 C11 C12 109.8(3)
O1 C11 H11A 109.7
C12 C11 H11A 109.7
O1 C11 H11B 109.7
C12 C11 H11B 109.7
H11A C11 H11B 108.2
O2 C12 O3 124.9(4)
O2 C12 C11 125.3(4)
O3 C12 C11 109.8(4)
C18 C13 C14 120.3(4)
C18 C13 S4 118.1(3)
C14 C13 S4 121.3(3)
O10 C14 C15 120.5(4)
O10 C14 C13 120.4(4)
C15 C14 C13 119.0(4)
C14 C15 C16 119.8(4)
C14 C15 S3 121.2(3)
C16 C15 S3 118.6(3)
C17 C16 C15 121.7(4)
C17 C16 H16 119.1
C15 C16 H16 119.1
C16 C17 C18 117.1(4)
C16 C17 C19 123.1(4)
C18 C17 C19 119.8(4)
C13 C18 C17 121.9(4)
C13 C18 H18 119.0
C17 C18 H18 119.0
C22 C19 C20 108.1(4)
C22 C19 C21 109.2(4)
C20 C19 C21 109.1(4)
C22 C19 C17 112.2(4)
C20 C19 C17 108.3(4)
C21 C19 C17 109.8(4)
C19 C20 H20A 109.5
C19 C20 H20B 109.5
H20A C20 H20B 109.5
C19 C20 H20C 109.5
H20A C20 H20C 109.5
H20B C20 H20C 109.5
C19 C21 H21A 109.5
C19 C21 H21B 109.5
H21A C21 H21B 109.5
C19 C21 H21C 109.5
H21A C21 H21C 109.5
H21B C21 H21C 109.5
C19 C22 H22A 109.5
C19 C22 H22B 109.5
H22A C22 H22B 109.5
C19 C22 H22C 109.5
H22A C22 H22C 109.5
H22B C22 H22C 109.5
O10 C23 C24 111.4(4)
O10 C23 H23A 109.4
C24 C23 H23A 109.4
O10 C23 H23B 109.4
C24 C23 H23B 109.4
H23A C23 H23B 108.0
O12 C24 O11 122.1(5)
O12 C24 C23 115.8(5)
O11 C24 C23 122.1(5)
C26 C25 C30 119.8(4)
C26 C25 S3 118.0(3)
C30 C25 S3 121.9(3)
C25 C26 C27 122.0(4)
C25 C26 H26 119.0
C27 C26 H26 119.0
C28 C27 C26 117.4(4)
C28 C27 C31 122.2(4)
C26 C27 C31 120.3(4)
C29 C28 C27 122.0(4)
C29 C28 H28 119.0
C27 C28 H28 119.0
C28 C29 C30 119.9(4)
C28 C29 S2 118.2(3)
C30 C29 S2 121.4(3)
O7 C30 C25 121.6(4)
O7 C30 C29 119.9(4)
C25 C30 C29 118.6(4)
C34 C31 C27 112.6(4)
C34 C31 C33 107.6(5)
C27 C31 C33 108.9(5)
C34 C31 C32 107.8(5)
C27 C31 C32 109.3(4)
C33 C31 C32 110.6(5)
C31 C32 H32A 109.5
C31 C32 H32B 109.5
H32A C32 H32B 109.5
C31 C32 H32C 109.5
H32A C32 H32C 109.5
H32B C32 H32C 109.5
C31 C33 H33A 109.5
C31 C33 H33B 109.5
H33A C33 H33B 109.5
C31 C33 H33C 109.5
H33A C33 H33C 109.5
H33B C33 H33C 109.5
C31 C34 H34A 109.5
C31 C34 H34B 109.5
H34A C34 H34B 109.5
C31 C34 H34C 109.5
H34A C34 H34C 109.5
H34B C34 H34C 109.5
O7 C35 C36 111.5(4)
O7 C35 H35A 109.3
C36 C35 H35A 109.3
O7 C35 H35B 109.3
C36 C35 H35B 109.3
H35A C35 H35B 108.0
O8 C36 O9 120.9(4)
O8 C36 C35 117.7(4)
O9 C36 C35 121.4(4)
C42 C37 C38 120.7(4)
C42 C37 S2 118.1(3)
C38 C37 S2 120.8(3)
O4 C38 C39 120.6(4)
O4 C38 C37 120.9(4)
C39 C38 C37 118.5(4)
C40 C39 C38 120.4(4)
C40 C39 S1 118.3(3)
C38 C39 S1 121.0(3)
C39 C40 C41 121.3(4)
C39 C40 H40 119.3
C41 C40 H40 119.3
C42 C41 C40 117.3(4)
C42 C41 C43 119.5(4)
C40 C41 C43 123.2(4)
C37 C42 C41 121.8(4)
C37 C42 H42 119.1
C41 C42 H42 119.1
C46 C43 C45 108.1(4)
C46 C43 C41 108.0(4)
C45 C43 C41 112.1(4)
C46 C43 C44 109.8(4)
C45 C43 C44 109.0(4)
C41 C43 C44 109.9(4)
C43 C44 H44A 109.5
C43 C44 H44B 109.5
H44A C44 H44B 109.5
C43 C44 H44C 109.5
H44A C44 H44C 109.5
H44B C44 H44C 109.5
C43 C45 H45A 109.5
C43 C45 H45B 109.5
H45A C45 H45B 109.5
C43 C45 H45C 109.5
H45A C45 H45C 109.5
H45B C45 H45C 109.5
C43 C46 H46A 109.5
C43 C46 H46B 109.5
H46A C46 H46B 109.5
C43 C46 H46C 109.5
H46A C46 H46C 109.5
H46B C46 H46C 109.5
O4 C47 C48 110.8(4)
O4 C47 H47A 109.5
C48 C47 H47A 109.5
O4 C47 H47B 109.5
C48 C47 H47B 109.5
H47A C47 H47B 108.1
O5 C48 O6 123.6(5)
O5 C48 C47 122.9(5)
O6 C48 C47 113.5(5)
C50' C49 C50 49.6(8)
C50' C49 H49A 140.4
C50 C49 H49A 108.3
C50' C49 H49B 108.7
C50 C49 H49B 110.0
H49A C49 H49B 110.1
C50' C49 H49C 63.5
C50 C49 H49C 109.5
H49A C49 H49C 109.4
H49B C49 H49C 109.5
C50' C49 H49D 109.2
C50 C49 H49D 141.0
H49A C49 H49D 65.4
H49B C49 H49D 107.9
H49C C49 H49D 47.8
C50' C49 H49E 108.6
C50 C49 H49E 62.7
H49A C49 H49E 47.5
H49B C49 H49E 113.2
H49C C49 H49E 136.5
H49D C49 H49E 109.1
C50' C49 H49F 110.2
C50 C49 H49F 108.4
H49A C49 H49F 108.1
H49C C49 H49F 113.0
H49D C49 H49F 110.0
H49E C49 H49F 109.7
C52 C51 H51A 109.5
C52 C51 H51B 109.5
H51A C51 H51B 109.5
C52 C51 H51C 109.5
H51A C51 H51C 109.5
H51B C51 H51C 109.5
O17 C52 C51 110.0(7)
O17 C52 H52A 109.7
C51 C52 H52A 109.7
O17 C52 H52B 109.7
C51 C52 H52B 109.7
H52A C52 H52B 108.2
O15 C50 C49 114.3(8)
O15 C50 H49E 150.5
O15 C50 H50A 108.7
C49 C50 H50A 108.7
H49E C50 H50A 81.3
O15 C50 H50B 108.7
C49 C50 H50B 108.7
H49E C50 H50B 93.7
H50A C50 H50B 107.6
C53 C54 O18 105.6(6)
C53 C54 H54A 110.6
O18 C54 H54A 110.6
C53 C54 H54B 110.6
O18 C54 H54B 110.6
H54A C54 H54B 108.8
O15 C50' C49 115.4(8)
O15 C50' H49C 151.4
O15 C50' H50C 108.4
C49 C50' H50C 108.4
H49C C50' H50C 94.1
O15 C50' H50D 108.4
C49 C50' H50D 108.4
H49C C50' H50D 80.1
H50C C50' H50D 107.5
C6 O1 C11 110.3(3)
C12 O3 H3 109.5
C38 O4 C47 111.4(3)
C48 O6 H6 109.5
C30 O7 C35 111.3(3)
C36 O9 H9 109.5
C14 O10 C23 112.7(3)
C24 O11 H11 109.5
H9 O13 H13A 90.2
H9 O13 H13B 158.6
H13A O13 H13B 107.7
H14A O14 H14B 107.7
C50' O15 C50 57.0(9)
C50' O15 H15 107.2
C50 O15 H15 109.5
C52 O17 H17 109.5
C54 O18 H18A 109.5
C39 S1 C1 105.60(19)
C29 S2 C37 105.30(19)
C15 S3 C25 104.96(19)
C5 S4 C13 104.67(19)
O16 C56 C55 115.5(11)
O16 C56 H56A 108.4
C55 C56 H56A 108.4
O16 C56 H56B 108.4
C55 C56 H56B 108.4
H56A C56 H56B 107.5
C56 O16 H16A 109.5
C56' C55' H55D 109.5
C56' C55' H55E 109.5
H55D C55' H55E 109.5
C56' C55' H55F 109.5
H55D C55' H55F 109.5
H55E C55' H55F 109.5
O16' C56' C55' 115.5(11)
O16' C56' H56C 108.4
C55' C56' H56C 108.4
O16' C56' H56D 108.4
C55' C56' H56D 108.4
H56C C56' H56D 107.5
C56' O16' H16' 109.5

loop_
_geom_bond_atom_site_label_1
_geom_bond_atom_site_label_2
_geom_bond_distance
C1 C2 1.387(6)
C1 C6 1.401(6)
C1 S1 1.785(4)
C2 C3 1.399(6)
C2 H2 0.9500
C3 C4 1.392(6)
C3 C7 1.524(6)
C4 C5 1.397(6)
C4 H4 0.9500
C5 C6 1.385(6)
C5 S4 1.778(4)
C6 O1 1.391(5)
C7 C8 1.511(7)
C7 C10 1.537(8)
C7 C9 1.543(8)
C8 H8A 0.9800
C8 H8B 0.9800
C8 H8C 0.9800
C9 H9A 0.9800
C9 H9B 0.9800
C9 H9C 0.9800
C10 H10A 0.9800
C10 H10B 0.9800
C10 H10C 0.9800
C11 O1 1.424(5)
C11 C12 1.510(6)
C11 H11A 0.9900
C11 H11B 0.9900
C12 O2 1.210(5)
C12 O3 1.303(5)
C13 C18 1.377(6)
C13 C14 1.395(6)
C13 S4 1.786(4)
C14 O10 1.382(5)
C14 C15 1.391(6)
C15 C16 1.399(6)
C15 S3 1.778(4)
C16 C17 1.392(6)
C16 H16 0.9500
C17 C18 1.400(6)
C17 C19 1.538(6)
C18 H18 0.9500
C19 C22 1.522(6)
C19 C20 1.530(6)
C19 C21 1.535(7)
C20 H20A 0.9800
C20 H20B 0.9800
C20 H20C 0.9800
C21 H21A 0.9800
C21 H21B 0.9800
C21 H21C 0.9800
C22 H22A 0.9800
C22 H22B 0.9800
C22 H22C 0.9800
C23 O10 1.427(5)
C23 C24 1.482(7)
C23 H23A 0.9900
C23 H23B 0.9900
C24 O12 1.256(6)
C24 O11 1.260(7)
C25 C26 1.383(6)
C25 C30 1.396(6)
C25 S3 1.781(4)
C26 C27 1.396(6)
C26 H26 0.9500
C27 C28 1.383(6)
C27 C31 1.532(6)
C28 C29 1.380(6)
C28 H28 0.9500
C29 C30 1.410(6)
C29 S2 1.778(4)
C30 O7 1.372(5)
C31 C34 1.514(7)
C31 C33 1.537(8)
C31 C32 1.540(8)
C32 H32A 0.9800
C32 H32B 0.9800
C32 H32C 0.9800
C33 H33A 0.9800
C33 H33B 0.9800
C33 H33C 0.9800
C34 H34A 0.9800
C34 H34B 0.9800
C34 H34C 0.9800
C35 O7 1.430(5)
C35 C36 1.495(7)
C35 H35A 0.9900
C35 H35B 0.9900
C36 O8 1.217(6)
C36 O9 1.304(5)
C37 C42 1.378(6)
C37 C38 1.396(6)
C37 S2 1.792(4)
C38 O4 1.383(5)
C38 C39 1.393(6)
C39 C40 1.393(6)
C39 S1 1.784(4)
C40 C41 1.400(6)
C40 H40 0.9500
C41 C42 1.395(6)
C41 C43 1.533(6)
C42 H42 0.9500
C43 C46 1.526(6)
C43 C45 1.532(6)
C43 C44 1.545(7)
C44 H44A 0.9800
C44 H44B 0.9800
C44 H44C 0.9800
C45 H45A 0.9800
C45 H45B 0.9800
C45 H45C 0.9800
C46 H46A 0.9800
C46 H46B 0.9800
C46 H46C 0.9800
C47 O4 1.430(5)
C47 C48 1.479(7)
C47 H47A 0.9900
C47 H47B 0.9900
C48 O5 1.251(6)
C48 O6 1.263(6)
C49 C50' 1.521(12)
C49 C50 1.529(12)
C49 H49A 0.9632
C49 H49B 0.9670
C49 H49C 0.9575
C49 H49D 0.9590
C49 H49E 0.9528
C49 H49F 0.9614
C51 C52 1.474(11)
C51 H51A 0.9800
C51 H51B 0.9800
C51 H51C 0.9800
C52 O17 1.403(9)
C52 H52A 0.9900
C52 H52B 0.9900
C53 C54 1.421(10)
C53 H53A 0.9800
C53 H53B 0.9800
C53 H53C 0.9800
C50 O15 1.344(10)
C50 H50A 0.9900
C50 H50B 0.9900
C54 O18 1.464(9)
C54 H54A 0.9900
C54 H54B 0.9900
C50' O15 1.334(11)
C50' H50C 0.9900
C50' H50D 0.9900
O3 H3 0.8400
O6 H6 0.8400
O9 H9 0.8400
O11 H11 0.8400
O13 H13A 0.8199
O13 H13B 0.8199
O14 H14A 0.8200
O14 H14B 0.8200
O15 H15 0.8400
O17 H17 0.8400
O18 H18A 0.8400
C55 C56 1.529(10)
C55 H55A 0.9800
C55 H55B 0.9800
C55 H55C 0.9800
C56 O16 1.367(10)
C56 H56A 0.9900
C56 H56B 0.9900
O16 H16A 0.8400
C55' C56' 1.526(10)
C55' H55D 0.9800
C55' H55E 0.9800
C55' H55F 0.9800
C56' O16' 1.364(10)
C56' H56C 0.9900
C56' H56D 0.9900
O16' H16' 0.8400

loop_
_geom_hbond_atom_site_label_D
_geom_hbond_atom_site_label_H
_geom_hbond_atom_site_label_A
_geom_hbond_distance_DH
_geom_hbond_distance_HA
_geom_hbond_distance_DA
_geom_hbond_angle_DHA
_geom_hbond_site_symmetry_A
O18 H18A O15 0.84 1.89 2.713(7) 166.3 .
O14 H14B O4 0.82 2.36 2.909(4) 124.6 .
O14 H14A O5 0.82 1.84 2.641(5) 166.7 .
O13 H13B O2 0.82 2.10 2.751(4) 136.7 .
O13 H13B O1 0.82 2.25 2.948(4) 142.9 .
O13 H13A O7 0.82 2.22 2.799(4) 128.1 .
O11 H11 O14 0.84 1.87 2.641(5) 152.9 .
O9 H9 O13 0.84 1.78 2.554(4) 152.9 .
O6 H6 O17 0.84 1.78 2.563(7) 153.6 .
O16 H16A O16 0.84 1.80 2.40(3) 127.8 2_766
O16 H16A O12 0.84 2.10 2.728(15) 131.8 2_766
O15 H15 O8 0.84 1.91 2.745(6) 177.7 1_445
O3 H3 O18 0.84 1.74 2.552(5) 161.4 1_565
C22 H22A O3 0.98 2.60 3.236(6) 123.1 1_655

loop_
_geom_torsion_atom_site_label_1
_geom_torsion_atom_site_label_2
_geom_torsion_atom_site_label_3
_geom_torsion_atom_site_label_4
_geom_torsion
C6 C1 C2 C3 -1.7(6)
S1 C1 C2 C3 -174.0(3)
C1 C2 C3 C4 -2.0(6)
C1 C2 C3 C7 178.5(4)
C2 C3 C4 C5 2.3(6)
C7 C3 C4 C5 -178.2(4)
C3 C4 C5 C6 1.0(6)
C3 C4 C5 S4 173.7(3)
C4 C5 C6 O1 175.0(4)
S4 C5 C6 O1 2.7(5)
C4 C5 C6 C1 -4.7(6)
S4 C5 C6 C1 -176.9(3)
C2 C1 C6 C5 5.0(6)
S1 C1 C6 C5 177.0(3)
C2 C1 C6 O1 -174.6(4)
S1 C1 C6 O1 -2.6(6)
C4 C3 C7 C8 -2.8(7)
C2 C3 C7 C8 176.7(5)
C4 C3 C7 C10 118.1(5)
C2 C3 C7 C10 -62.4(6)
C4 C3 C7 C9 -123.6(5)
C2 C3 C7 C9 55.9(6)
O1 C11 C12 O2 -2.0(7)
O1 C11 C12 O3 178.3(4)
C18 C13 C14 O10 177.1(4)
S4 C13 C14 O10 4.3(5)
C18 C13 C14 C15 -3.2(6)
S4 C13 C14 C15 -176.0(3)
O10 C14 C15 C16 -175.7(4)
C13 C14 C15 C16 4.6(6)
O10 C14 C15 S3 -2.8(5)
C13 C14 C15 S3 177.5(3)
C14 C15 C16 C17 -2.1(6)
S3 C15 C16 C17 -175.2(3)
C15 C16 C17 C18 -1.9(6)
C15 C16 C17 C19 179.2(4)
C14 C13 C18 C17 -0.9(6)
S4 C13 C18 C17 172.2(3)
C16 C17 C18 C13 3.4(6)
C19 C17 C18 C13 -177.6(4)
C16 C17 C19 C22 -3.5(6)
C18 C17 C19 C22 177.5(4)
C16 C17 C19 C20 -122.8(4)
C18 C17 C19 C20 58.3(5)
C16 C17 C19 C21 118.1(5)
C18 C17 C19 C21 -60.8(5)
O10 C23 C24 O12 177.0(5)
O10 C23 C24 O11 -4.8(8)
C30 C25 C26 C27 -1.0(6)
S3 C25 C26 C27 -174.1(3)
C25 C26 C27 C28 -2.7(7)
C25 C26 C27 C31 178.1(4)
C26 C27 C28 C29 2.4(7)
C31 C27 C28 C29 -178.4(4)
C27 C28 C29 C30 1.5(6)
C27 C28 C29 S2 173.8(3)
C26 C25 C30 O7 -175.5(4)
S3 C25 C30 O7 -2.6(6)
C26 C25 C30 C29 5.0(6)
S3 C25 C30 C29 177.8(3)
C28 C29 C30 O7 175.2(4)
S2 C29 C30 O7 3.2(5)
C28 C29 C30 C25 -5.2(6)
S2 C29 C30 C25 -177.2(3)
C28 C27 C31 C34 -0.2(7)
C26 C27 C31 C34 179.0(5)
C28 C27 C31 C33 119.2(5)
C26 C27 C31 C33 -61.7(6)
C28 C27 C31 C32 -120.0(6)
C26 C27 C31 C32 59.2(7)
O7 C35 C36 O8 174.4(4)
O7 C35 C36 O9 -7.3(6)
C42 C37 C38 O4 177.2(4)
S2 C37 C38 O4 4.7(6)
C42 C37 C38 C39 -2.9(6)
S2 C37 C38 C39 -175.4(3)
O4 C38 C39 C40 -176.4(4)
C37 C38 C39 C40 3.6(6)
O4 C38 C39 S1 -3.8(6)
C37 C38 C39 S1 176.3(3)
C38 C39 C40 C41 -1.3(6)
S1 C39 C40 C41 -174.1(3)
C39 C40 C41 C42 -1.9(6)
C39 C40 C41 C43 179.4(4)
C38 C37 C42 C41 -0.3(6)
S2 C37 C42 C41 172.4(3)
C40 C41 C42 C37 2.7(6)
C43 C41 C42 C37 -178.5(4)
C42 C41 C43 C46 59.9(5)
C40 C41 C43 C46 -121.4(4)
C42 C41 C43 C45 178.8(4)
C40 C41 C43 C45 -2.5(6)
C42 C41 C43 C44 -59.9(5)
C40 C41 C43 C44 118.9(5)
O4 C47 C48 O5 -1.4(8)
O4 C47 C48 O6 178.5(5)
C50' C49 C50 O15 37.1(9)
C50 C49 C50' O15 -37.8(9)
C5 C6 O1 C11 -93.8(4)
C1 C6 O1 C11 85.8(5)
C12 C11 O1 C6 -175.5(3)
C39 C38 O4 C47 91.5(5)
C37 C38 O4 C47 -88.6(5)
C48 C47 O4 C38 -175.9(4)
C25 C30 O7 C35 85.8(5)
C29 C30 O7 C35 -94.6(4)
C36 C35 O7 C30 -173.7(4)
C15 C14 O10 C23 89.4(5)
C13 C14 O10 C23 -90.9(5)
C24 C23 O10 C14 -175.1(4)
C49 C50' O15 C50 39.3(9)
C49 C50 O15 C50' -38.6(9)
C40 C39 S1 C1 -125.0(3)
C38 C39 S1 C1 62.3(4)
C2 C1 S1 C39 -133.7(3)
C6 C1 S1 C39 54.2(4)
C28 C29 S2 C37 126.4(3)
C30 C29 S2 C37 -61.4(4)
C42 C37 S2 C29 130.6(3)
C38 C37 S2 C29 -56.7(4)
C14 C15 S3 C25 64.0(4)
C16 C15 S3 C25 -123.0(3)
C26 C25 S3 C15 -131.9(3)
C30 C25 S3 C15 55.1(4)
C6 C5 S4 C13 -59.9(4)
C4 C5 S4 C13 127.7(3)
C18 C13 S4 C5 127.4(3)
C14 C13 S4 C5 -59.6(4)
